data_4022491
loop_
_publ_author_name
'Yu Liu'
'Zhi Fan'
'Heng-Yi Zhang'
'Ying-Wei Yang'
'Fei Ding'
'Shuang-Xi Liu'
'Xue Wu'
'Takehiko Wada'
'Yoshihisa Inoue'

_publ_section_title
;
 Supramolecular Self-Assemblies of \b-Cyclodextrins
 with Aromatic Tethers: Factors Governing the Helical
 Columnar versus Linear Channel Superstructures
;
_journal_name_full 'Journal of Organic Chemistry'
_journal_page_first 8345
_journal_page_last 8352
_journal_paper_doi 10.1021/jo034632q
_journal_volume 68
_journal_year 2003
_chemical_formula_sum 'C48 H80 N0 O37 Se'
_chemical_formula_weight 1328.08
_chemical_name_systematic
; 
 ? 
;
_space_group_IT_number 92
_symmetry_cell_setting tetragonal
_symmetry_space_group_name_Hall 'P 4abw 2nw'
_symmetry_space_group_name_H-M 'P 41 21 2'
_atom_sites_solution_hydrogens geom
_atom_sites_solution_primary direct
_atom_sites_solution_secondary difmap
_audit_creation_method SHELXL-97
_cell_angle_alpha 90.00
_cell_angle_beta 90.00
_cell_angle_gamma 90.00
_cell_formula_units_Z 8
_cell_length_a 22.074(15)
_cell_length_b 22.074(15)
_cell_length_c 28.61(4)
_cell_measurement_reflns_used 943
_cell_measurement_temperature 273(2)
_cell_measurement_theta_max 19.20
_cell_measurement_theta_min 2.50
_cell_volume 13938(23)
_computing_cell_refinement 'Bruker SMART'
_computing_data_collection 'Bruker SMART'
_computing_data_reduction 'Bruker SAINT'
_computing_molecular_graphics 'Bruker SHELXTL'
_computing_publication_material 'Bruker SHELXTL'
_computing_structure_refinement 'SHELXL-97 (Sheldrick, 1997)'
_computing_structure_solution 'SHELXS-97 (Sheldrick, 1990)'
_diffrn_ambient_temperature 273(2)
_diffrn_measured_fraction_theta_full 0.995
_diffrn_measured_fraction_theta_max 0.995
_diffrn_measurement_device_type 'CCD area detector'
_diffrn_measurement_method 'phi and omega scans'
_diffrn_radiation_monochromator graphite
_diffrn_radiation_source 'fine-focus sealed tube'
_diffrn_radiation_type MoK\a
_diffrn_radiation_wavelength 0.71073
_diffrn_reflns_av_R_equivalents 0.2692
_diffrn_reflns_av_sigmaI/netI 0.2771
_diffrn_reflns_limit_h_max 26
_diffrn_reflns_limit_h_min -18
_diffrn_reflns_limit_k_max 26
_diffrn_reflns_limit_k_min -16
_diffrn_reflns_limit_l_max 33
_diffrn_reflns_limit_l_min -34
_diffrn_reflns_number 49515
_diffrn_reflns_theta_full 25.03
_diffrn_reflns_theta_max 25.03
_diffrn_reflns_theta_min 1.70
_exptl_absorpt_coefficient_mu 0.626
_exptl_absorpt_correction_T_max 0.8591
_exptl_absorpt_correction_T_min 0.8343
_exptl_absorpt_correction_type multi-scan
_exptl_absorpt_process_details SADABS
_exptl_crystal_density_diffrn 1.266
_exptl_crystal_density_meas 0
_exptl_crystal_density_method 'not measured'
_exptl_crystal_F_000 5584
_exptl_crystal_size_max 0.30
_exptl_crystal_size_mid 0.25
_exptl_crystal_size_min 0.25
_refine_diff_density_max 0.950
_refine_diff_density_min -0.501
_refine_diff_density_rms 0.125
_refine_ls_abs_structure_details 'Flack H D (1983), Acta Cryst. A39, 876-881'
_refine_ls_abs_structure_Flack 0.00(4)
_refine_ls_extinction_method none
_refine_ls_goodness_of_fit_ref 0.990
_refine_ls_hydrogen_treatment mixed
_refine_ls_matrix_type full
_refine_ls_number_parameters 755
_refine_ls_number_reflns 12273
_refine_ls_number_restraints 66
_refine_ls_restrained_S_all 1.629
_refine_ls_R_factor_all 0.2826
_refine_ls_R_factor_gt 0.1257
_refine_ls_shift/su_max 1.579
_refine_ls_shift/su_mean 0.037
_refine_ls_structure_factor_coef Fsqd
_refine_ls_weighting_details 'calc w=1/[\s^2^(Fo^2^)+(0.1600P)^2^+0.0000P] where P=(Fo^2^+2Fc^2^)/3'
_refine_ls_weighting_scheme calc
_refine_ls_wR_factor_gt 0.2722
_refine_ls_wR_factor_ref 0.3424
_reflns_number_gt 4494
_reflns_number_total 12273
_reflns_threshold_expression >2sigma(I)
_cod_data_source_file jo034632qsi20030910_105415.cif
_cod_data_source_block compound_4
_cod_depositor_comments
;
The following automatic conversions were performed:
'_symmetry_cell_setting' value 'Tetragonal' changed to 'tetragonal'
according to '/home/saulius/struct/CIF-dictionaries/cif_core.dic'
dictionary named 'cif_core.dic' version 2.4.1 from
2010-06-29.

'_exptl_absorpt_correction_type' value 'MULTI-SCAN' changed
to 'multi-scan' according to
'/home/saulius/struct/CIF-dictionaries/cif_core.dic' dictionary named
'cif_core.dic' version 2.4.1 from 2010-06-29.

Automatic conversion script
Id: cif_fix_enum 1527 2010-12-29 10:47:43Z saulius 
;
_cod_database_code 4022491

loop_
_symmetry_equiv_pos_as_xyz
'x, y, z'
'-x, -y, z+1/2'
'-y+1/2, x+1/2, z+1/4'
'y+1/2, -x+1/2, z+3/4'
'-x+1/2, y+1/2, -z+1/4'
'x+1/2, -y+1/2, -z+3/4'
'y, x, -z'
'-y, -x, -z+1/2'

loop_
_atom_site_label
_atom_site_type_symbol
_atom_site_fract_x
_atom_site_fract_y
_atom_site_fract_z
_atom_site_U_iso_or_equiv
_atom_site_adp_type
_atom_site_occupancy
_atom_site_symmetry_multiplicity
_atom_site_calc_flag
_atom_site_refinement_flags
Se1 Se 0.45118(17) 0.83203(17) 0.07605(10) 0.0841(12) Uani 1 1 d .
O1 O 0.3752(6) 0.8351(7) 0.2244(4) 0.040(4) Uani 1 1 d .
O2 O 0.3726(7) 0.7300(7) 0.2085(5) 0.045(4) Uani 1 1 d .
O3 O 0.4538(13) 0.6887(17) 0.1365(8) 0.156(12) Uani 1 1 d .
H3C H 0.4207 0.6778 0.1264 0.234 Uiso 1 1 calc R
O4 O 0.4171(7) 0.7312(8) 0.3486(5) 0.051(4) Uani 1 1 d .
H4B H 0.4486 0.7128 0.3537 0.077 Uiso 1 1 calc R
O5 O 0.3285(8) 0.8183(7) 0.3129(5) 0.058(5) Uani 1 1 d .
H5B H 0.3103 0.8062 0.3360 0.087 Uiso 1 1 calc R
O6 O 0.5080(7) 0.7002(7) 0.2807(5) 0.040(4) Uani 1 1 d .
O7 O 0.5750(7) 0.6251(7) 0.2561(6) 0.053(4) Uani 1 1 d .
O8 O 0.6869(10) 0.5865(10) 0.2213(7) 0.099(7) Uani 1 1 d .
H8B H 0.7232 0.5862 0.2154 0.148 Uiso 1 1 calc R
O9 O 0.6517(8) 0.6971(9) 0.3763(5) 0.071(6) Uani 1 1 d .
H9C H 0.6862 0.7087 0.3706 0.106 Uiso 1 1 calc R
O10 O 0.5235(7) 0.6662(9) 0.3736(5) 0.066(5) Uani 1 1 d .
H10B H 0.4950 0.6846 0.3619 0.099 Uiso 1 1 calc R
O11 O 0.7010(7) 0.7278(7) 0.2877(4) 0.037(4) Uani 1 1 d .
O12 O 0.7857(7) 0.7266(7) 0.2375(5) 0.051(5) Uani 1 1 d .
O13 O 0.8560(16) 0.7849(11) 0.1655(8) 0.134(11) Uani 1 1 d .
H13B H 0.8737 0.8175 0.1667 0.201 Uiso 1 1 calc R
O14 O 0.8431(8) 0.8467(8) 0.3412(6) 0.064(5) Uani 1 1 d .
H14B H 0.8264 0.8769 0.3519 0.095 Uiso 1 1 calc R
O15 O 0.7728(8) 0.7363(8) 0.3649(5) 0.061(5) Uani 1 1 d .
H15C H 0.7972 0.7186 0.3817 0.091 Uiso 1 1 calc R
O16 O 0.8165(7) 0.8907(8) 0.2498(5) 0.048(4) Uani 1 1 d .
O17 O 0.8533(9) 0.9319(9) 0.1792(6) 0.074(6) Uani 1 1 d .
O18 O 0.842(2) 0.9987(18) 0.1024(12) 0.21(2) Uani 1 1 d .
H18B H 0.8341 1.0232 0.0817 0.320 Uiso 1 1 calc R
O19 O 0.8333(11) 1.0790(9) 0.2692(7) 0.101(8) Uani 1 1 d .
H19B H 0.8594 1.0974 0.2546 0.151 Uiso 1 1 calc R
O20 O 0.8904(10) 0.9703(10) 0.3036(8) 0.097(7) Uani 1 1 d .
H20B H 0.8774 0.9373 0.3121 0.145 Uiso 1 1 calc R
O21 O 0.7533(8) 1.0666(8) 0.1922(6) 0.059(5) Uani 1 1 d .
O22 O 0.7329(8) 1.1225(8) 0.1242(5) 0.055(5) Uani 1 1 d .
O23 O 0.6894(9) 1.0609(12) 0.0427(6) 0.096(8) Uani 1 1 d .
H23B H 0.6810 1.0638 0.0148 0.144 Uiso 1 1 calc R
O24 O 0.6210(9) 1.1968(10) 0.2250(7) 0.085(6) Uani 1 1 d .
H24B H 0.5859 1.1985 0.2158 0.128 Uiso 1 1 calc R
O25 O 0.7438(9) 1.1694(10) 0.2464(7) 0.094(7) Uani 1 1 d .
H25B H 0.7699 1.1957 0.2487 0.141 Uiso 1 1 calc R
O26 O 0.5694(8) 1.1248(7) 0.1510(5) 0.054(5) Uani 1 1 d .
O27 O 0.5010(8) 1.1163(8) 0.0899(5) 0.054(4) Uani 1 1 d .
O28 O 0.5014(9) 1.0105(10) 0.0304(6) 0.079(6) Uani 1 1 d .
H28B H 0.5310 0.9957 0.0435 0.118 Uiso 1 1 calc R
O29 O 0.3943(8) 1.1319(8) 0.2083(6) 0.067(5) Uani 1 1 d .
H29B H 0.4067 1.1482 0.2323 0.101 Uiso 1 1 calc R
O30 O 0.4952(9) 1.2102(8) 0.1950(6) 0.074(6) Uani 1 1 d .
H30B H 0.5310 1.2027 0.2000 0.112 Uiso 1 1 calc R
O31 O 0.4024(7) 1.0188(7) 0.1631(4) 0.041(4) Uani 1 1 d .
O32 O 0.3507(7) 0.9389(7) 0.1254(4) 0.046(4) Uani 1 1 d .
O33 O 0.2958(10) 0.9249(9) 0.2642(5) 0.083(6) Uani 1 1 d .
H33C H 0.3062 0.8939 0.2779 0.125 Uiso 1 1 calc R
O34 O 0.3008(8) 1.0424(8) 0.2183(6) 0.063(5) Uani 1 1 d .
H34B H 0.3298 1.0643 0.2124 0.094 Uiso 1 1 calc R
C1 C 0.3447(11) 0.7795(10) 0.2348(7) 0.042(6) Uani 1 1 d .
H1A H 0.3018 0.7829 0.2264 0.050 Uiso 1 1 calc R
C2 C 0.4343(10) 0.7215(10) 0.2175(7) 0.037(6) Uani 1 1 d U
H2A H 0.4557 0.7596 0.2113 0.045 Uiso 1 1 calc R
C3 C 0.4587(12) 0.6722(11) 0.1839(8) 0.052(7) Uiso 1 1 d .
H3A H 0.5009 0.6645 0.1912 0.062 Uiso 1 1 calc R
H3B H 0.4365 0.6349 0.1891 0.062 Uiso 1 1 calc R
C4 C 0.4424(10) 0.7051(11) 0.2690(8) 0.047(7) Uani 1 1 d .
H4A H 0.4228 0.6660 0.2750 0.057 Uiso 1 1 calc R
C5 C 0.4166(10) 0.7514(11) 0.3012(7) 0.038(6) Uani 1 1 d .
H5A H 0.4414 0.7881 0.2990 0.046 Uiso 1 1 calc R
C6 C 0.3511(11) 0.7677(12) 0.2872(9) 0.050(7) Uani 1 1 d .
H6A H 0.3255 0.7328 0.2948 0.060 Uiso 1 1 calc R
C7 C 0.5334(11) 0.6446(12) 0.2916(7) 0.045(7) Uani 1 1 d .
H7A H 0.5011 0.6144 0.2949 0.054 Uiso 1 1 calc R
C8 C 0.6224(11) 0.6659(12) 0.2483(8) 0.054(7) Uani 1 1 d .
H8A H 0.6048 0.7046 0.2383 0.065 Uiso 1 1 calc R
C9 C 0.6625(12) 0.6415(12) 0.2082(8) 0.054(7) Uani 1 1 d U
H9A H 0.6385 0.6366 0.1801 0.065 Uiso 1 1 calc R
H9B H 0.6948 0.6701 0.2016 0.065 Uiso 1 1 calc R
C10 C 0.6582(11) 0.6770(10) 0.2949(7) 0.037(6) Uani 1 1 d .
H10A H 0.6808 0.6403 0.3032 0.044 Uiso 1 1 calc R
C11 C 0.6180(10) 0.6947(10) 0.3345(7) 0.038(6) Uani 1 1 d U
H11A H 0.6011 0.7349 0.3281 0.046 Uiso 1 1 calc R
C12 C 0.5671(12) 0.6496(12) 0.3370(8) 0.060(8) Uani 1 1 d .
H12A H 0.5842 0.6098 0.3446 0.072 Uiso 1 1 calc R
C13 C 0.7654(12) 0.7120(12) 0.2830(7) 0.048(7) Uani 1 1 d .
H13A H 0.7706 0.6685 0.2885 0.057 Uiso 1 1 calc R
C14 C 0.7796(12) 0.7900(12) 0.2264(7) 0.048(7) Uani 1 1 d .
H14A H 0.7376 0.8027 0.2319 0.058 Uiso 1 1 calc R
C15 C 0.7929(18) 0.7938(16) 0.1758(11) 0.087(10) Uani 1 1 d .
H15A H 0.7693 0.7633 0.1594 0.104 Uiso 1 1 calc R
H15B H 0.7805 0.8332 0.1642 0.104 Uiso 1 1 calc R
C16 C 0.8218(11) 0.8261(11) 0.2586(7) 0.044(6) Uani 1 1 d .
H16A H 0.8639 0.8129 0.2545 0.052 Uiso 1 1 calc R
C17 C 0.8015(11) 0.8155(12) 0.3086(8) 0.050(7) Uani 1 1 d .
H17A H 0.7607 0.8323 0.3126 0.060 Uiso 1 1 calc R
C18 C 0.7997(11) 0.7471(11) 0.3197(7) 0.044(7) Uani 1 1 d .
H18A H 0.8415 0.7320 0.3204 0.053 Uiso 1 1 calc R
C19 C 0.8656(12) 0.9191(13) 0.2282(10) 0.062(8) Uani 1 1 d .
H19A H 0.9012 0.8928 0.2304 0.074 Uiso 1 1 calc R
C20 C 0.7989(13) 0.9715(11) 0.1725(8) 0.052(6) Uani 1 1 d U
H20A H 0.7646 0.9517 0.1878 0.063 Uiso 1 1 calc R
C21 C 0.788(2) 0.965(3) 0.1137(19) 0.19(3) Uani 1 1 d .
H21A H 0.7900 0.9236 0.1028 0.225 Uiso 1 1 calc R
H21B H 0.7516 0.9847 0.1030 0.225 Uiso 1 1 calc R
C22 C 0.8075(14) 1.0333(13) 0.1955(9) 0.063(8) Uani 1 1 d .
H22A H 0.8406 1.0554 0.1803 0.076 Uiso 1 1 calc R
C23 C 0.8219(12) 1.0232(11) 0.2473(10) 0.058(8) Uani 1 1 d .
H23A H 0.7863 1.0050 0.2621 0.070 Uiso 1 1 calc R
C24 C 0.8780(13) 0.9782(15) 0.2547(10) 0.071(9) Uani 1 1 d .
H24A H 0.9137 0.9972 0.2406 0.085 Uiso 1 1 calc R
C25 C 0.7551(12) 1.1239(12) 0.1696(10) 0.057(7) Uani 1 1 d .
H25A H 0.7974 1.1373 0.1684 0.068 Uiso 1 1 calc R
C26 C 0.6699(12) 1.1052(11) 0.1206(8) 0.046(6) Uani 1 1 d .
H26A H 0.6644 1.0638 0.1322 0.055 Uiso 1 1 calc R
C27 C 0.6528(12) 1.1084(13) 0.0707(9) 0.065(8) Uani 1 1 d .
H27A H 0.6611 1.1487 0.0587 0.078 Uiso 1 1 calc R
H27B H 0.6098 1.1005 0.0673 0.078 Uiso 1 1 calc R
C28 C 0.6321(12) 1.1474(11) 0.1475(8) 0.048(7) Uani 1 1 d .
H28A H 0.6327 1.1877 0.1331 0.057 Uiso 1 1 calc R
C29 C 0.6528(13) 1.1513(12) 0.1994(9) 0.059(8) Uani 1 1 d .
H29A H 0.6477 1.1119 0.2147 0.071 Uiso 1 1 calc R
C30 C 0.7201(13) 1.1688(15) 0.1985(9) 0.068(8) Uani 1 1 d .
H30A H 0.7244 1.2092 0.1848 0.082 Uiso 1 1 calc R
C31 C 0.5241(12) 1.1579(12) 0.1254(9) 0.057(7) Uani 1 1 d U
H31A H 0.5407 1.1950 0.1114 0.068 Uiso 1 1 calc R
C32 C 0.4730(12) 1.0584(12) 0.1069(7) 0.051(7) Uani 1 1 d .
H32A H 0.5040 1.0352 0.1237 0.061 Uiso 1 1 calc R
C33 C 0.4546(12) 1.0231(12) 0.0648(8) 0.055(7) Uani 1 1 d U
H33A H 0.4380 0.9847 0.0753 0.066 Uiso 1 1 calc R
H33B H 0.4222 1.0450 0.0494 0.066 Uiso 1 1 calc R
C34 C 0.4230(10) 1.0741(10) 0.1408(7) 0.032(5) Uani 1 1 d U
H34A H 0.3893 1.0931 0.1240 0.039 Uiso 1 1 calc R
C35 C 0.4451(11) 1.1158(11) 0.1793(8) 0.044(6) Uani 1 1 d .
H35A H 0.4751 1.0942 0.1983 0.053 Uiso 1 1 calc R
C36 C 0.4733(12) 1.1716(13) 0.1599(8) 0.059(8) Uani 1 1 d .
H36A H 0.4417 1.1937 0.1429 0.070 Uiso 1 1 calc R
C37 C 0.3449(11) 0.9945(12) 0.1491(7) 0.045(7) Uani 1 1 d .
H37A H 0.3250 1.0237 0.1282 0.054 Uiso 1 1 calc R
C38 C 0.3802(11) 0.8902(11) 0.1513(7) 0.047(6) Uani 1 1 d U
H38A H 0.4213 0.9026 0.1599 0.056 Uiso 1 1 calc R
C39 C 0.3833(11) 0.8356(11) 0.1186(8) 0.050(6) Uani 1 1 d U
H39A H 0.3464 0.8348 0.1002 0.060 Uiso 1 1 calc R
H39B H 0.3838 0.7993 0.1376 0.060 Uiso 1 1 calc R
C40 C 0.3433(10) 0.8781(11) 0.1952(7) 0.041(6) Uani 1 1 d .
H40A H 0.3033 0.8623 0.1869 0.049 Uiso 1 1 calc R
C41 C 0.3367(12) 0.9357(11) 0.2248(7) 0.052(7) Uani 1 1 d .
H41A H 0.3764 0.9491 0.2362 0.062 Uiso 1 1 calc R
C42 C 0.3064(12) 0.9871(12) 0.1929(8) 0.054(7) Uani 1 1 d .
H42A H 0.2659 0.9736 0.1836 0.064 Uiso 1 1 calc R
C43 C 0.4256(15) 0.8688(14) 0.0235(11) 0.078(10) Uani 1 1 d .
C44 C 0.3690(15) 0.8968(14) 0.0147(11) 0.079(9) Uani 1 1 d .
H44A H 0.3404 0.8982 0.0386 0.095 Uiso 1 1 calc R
C45 C 0.3549(18) 0.9216(17) -0.0274(12) 0.106(11) Uani 1 1 d U
H45A H 0.3158 0.9353 -0.0332 0.127 Uiso 1 1 calc R
C46 C 0.398(3) 0.926(2) -0.0606(10) 0.143(11) Uani 1 1 d U
H46A H 0.3890 0.9470 -0.0880 0.172 Uiso 1 1 calc R
C47 C 0.453(2) 0.902(2) -0.0556(14) 0.17(3) Uani 1 1 d .
H47A H 0.4813 0.9033 -0.0796 0.207 Uiso 1 1 calc R
C48 C 0.4663(17) 0.8747(17) -0.0138(12) 0.105(12) Uiso 1 1 d .
H48A H 0.5051 0.8590 -0.0099 0.126 Uiso 1 1 calc R
O35 O 0.9687(18) 0.7828(15) 0.2065(10) 0.184(16) Uani 1 1 d .
O36 O 0.620(2) 0.956(2) 0.0604(14) 0.226(17) Uiso 1 1 d .
O37 O 0.490(3) 0.334(3) 0.188(2) 0.36(3) Uiso 1 1 d .

loop_
_atom_site_aniso_label
_atom_site_aniso_U_11
_atom_site_aniso_U_22
_atom_site_aniso_U_33
_atom_site_aniso_U_23
_atom_site_aniso_U_13
_atom_site_aniso_U_12
Se1 0.095(3) 0.108(3) 0.0497(15) -0.0114(18) 0.0021(17) 0.027(2)
O1 0.037(10) 0.057(11) 0.026(7) -0.002(8) -0.011(7) -0.002(9)
O2 0.036(10) 0.053(11) 0.048(9) -0.009(8) -0.002(8) -0.014(9)
O3 0.13(2) 0.26(4) 0.080(16) -0.04(2) 0.008(16) 0.00(2)
O4 0.051(11) 0.070(12) 0.033(8) -0.003(8) 0.012(8) 0.002(9)
O5 0.082(13) 0.052(12) 0.040(9) 0.020(8) 0.028(9) 0.015(10)
O6 0.036(10) 0.035(10) 0.049(9) 0.005(8) -0.002(8) -0.001(8)
O7 0.050(11) 0.041(11) 0.067(11) -0.007(9) 0.009(9) -0.012(9)
O8 0.091(17) 0.097(18) 0.109(16) -0.025(14) 0.004(14) 0.026(14)
O9 0.058(12) 0.118(17) 0.036(9) 0.007(10) -0.012(9) -0.024(11)
O10 0.043(11) 0.099(15) 0.056(10) 0.017(11) 0.010(9) 0.017(10)
O11 0.037(10) 0.055(11) 0.020(7) -0.002(7) -0.007(7) 0.005(9)
O12 0.061(12) 0.041(11) 0.052(10) -0.014(9) 0.013(9) -0.007(9)
O13 0.19(3) 0.10(2) 0.109(19) -0.039(15) 0.04(2) -0.05(2)
O14 0.066(13) 0.055(12) 0.069(11) -0.021(9) -0.014(10) -0.006(9)
O15 0.060(12) 0.076(13) 0.046(10) 0.027(9) -0.011(9) -0.008(10)
O16 0.033(10) 0.062(13) 0.049(9) 0.001(9) 0.002(8) -0.014(9)
O17 0.076(14) 0.080(15) 0.065(12) 0.007(11) 0.015(11) -0.015(11)
O18 0.33(6) 0.15(3) 0.16(3) 0.00(3) -0.03(4) 0.13(4)
O19 0.14(2) 0.060(15) 0.106(16) 0.018(12) -0.049(15) -0.025(14)
O20 0.088(17) 0.085(16) 0.118(17) 0.042(14) -0.048(14) -0.015(13)
O21 0.058(13) 0.053(13) 0.066(11) 0.012(10) -0.009(9) -0.020(10)
O22 0.048(12) 0.078(13) 0.038(9) 0.017(9) -0.002(9) -0.016(10)
O23 0.070(15) 0.18(2) 0.037(10) -0.015(13) 0.001(10) -0.027(15)
O24 0.075(15) 0.094(17) 0.087(14) -0.015(13) -0.016(12) 0.003(13)
O25 0.090(16) 0.110(18) 0.082(14) -0.018(13) -0.038(12) -0.010(13)
O26 0.064(13) 0.041(11) 0.056(9) 0.004(8) -0.007(9) -0.007(9)
O27 0.072(13) 0.053(12) 0.039(9) 0.014(8) -0.006(9) -0.013(10)
O28 0.066(14) 0.124(18) 0.046(10) -0.007(11) 0.025(10) -0.024(12)
O29 0.056(12) 0.083(14) 0.063(11) -0.031(10) 0.012(10) 0.013(10)
O30 0.080(15) 0.050(13) 0.093(14) -0.030(11) 0.004(11) -0.004(10)
O31 0.046(11) 0.044(10) 0.032(8) 0.004(7) 0.006(8) -0.008(8)
O32 0.067(12) 0.049(11) 0.023(7) -0.006(8) -0.015(8) -0.003(9)
O33 0.129(18) 0.089(15) 0.031(9) 0.016(9) 0.033(10) 0.025(13)
O34 0.068(13) 0.045(12) 0.075(11) 0.000(10) 0.014(10) 0.009(9)
C1 0.044(16) 0.034(15) 0.047(14) 0.009(12) 0.005(12) -0.010(13)
C2 0.037(6) 0.038(6) 0.037(6) -0.0002(18) -0.0001(18) 0.0002(18)
C4 0.019(14) 0.047(17) 0.076(17) -0.015(14) 0.014(13) -0.020(12)
C5 0.027(15) 0.051(17) 0.037(13) -0.019(12) -0.002(11) -0.002(12)
C6 0.037(16) 0.044(17) 0.070(18) 0.000(14) -0.001(13) -0.001(13)
C7 0.045(17) 0.07(2) 0.023(12) -0.012(12) 0.013(11) -0.003(14)
C8 0.045(17) 0.045(17) 0.072(17) -0.016(15) -0.002(14) -0.001(14)
C9 0.054(7) 0.054(7) 0.054(7) -0.0006(18) 0.0001(18) 0.0000(18)
C10 0.055(17) 0.020(13) 0.035(12) -0.002(10) -0.007(11) 0.003(13)
C11 0.038(6) 0.038(6) 0.038(6) 0.0001(18) 0.0002(18) 0.0001(18)
C12 0.07(2) 0.053(19) 0.052(16) 0.009(13) 0.031(15) 0.012(15)
C13 0.059(19) 0.056(18) 0.029(13) -0.004(12) -0.008(13) 0.004(14)
C14 0.070(19) 0.058(19) 0.016(11) -0.002(12) 0.006(12) -0.005(14)
C15 0.09(3) 0.08(3) 0.09(2) -0.01(2) 0.00(2) -0.01(2)
C16 0.047(16) 0.049(18) 0.034(12) -0.011(12) 0.014(12) 0.009(13)
C17 0.026(15) 0.054(19) 0.071(16) -0.019(14) -0.002(13) 0.006(13)
C18 0.051(17) 0.055(18) 0.027(13) 0.007(12) -0.013(12) 0.001(13)
C19 0.030(17) 0.06(2) 0.10(2) 0.017(18) 0.012(16) 0.000(14)
C20 0.056(7) 0.052(7) 0.048(7) 0.0003(18) -0.0001(18) 0.0000(18)
C21 0.12(4) 0.25(7) 0.19(5) 0.13(5) 0.07(4) 0.03(4)
C22 0.06(2) 0.07(2) 0.064(18) 0.017(16) 0.004(15) -0.016(17)
C23 0.050(19) 0.033(16) 0.09(2) -0.007(15) 0.012(16) -0.030(14)
C24 0.039(18) 0.09(3) 0.08(2) 0.027(19) 0.001(16) -0.027(17)
C25 0.043(17) 0.042(18) 0.09(2) 0.014(17) 0.007(16) -0.015(14)
C26 0.051(18) 0.040(16) 0.047(14) 0.011(12) 0.006(14) -0.016(14)
C27 0.051(19) 0.07(2) 0.075(19) 0.007(16) 0.011(16) -0.016(16)
C28 0.048(17) 0.033(16) 0.062(16) 0.006(13) -0.018(14) -0.015(13)
C29 0.08(2) 0.030(16) 0.068(17) 0.004(14) 0.017(16) -0.001(15)
C30 0.06(2) 0.07(2) 0.069(18) -0.017(17) -0.029(16) 0.012(18)
C31 0.057(7) 0.057(7) 0.057(7) 0.0003(18) -0.0004(18) 0.0000(18)
C32 0.070(19) 0.056(18) 0.027(12) -0.002(12) -0.007(12) 0.009(15)
C33 0.056(7) 0.055(7) 0.055(7) -0.0003(18) 0.0000(18) -0.0004(18)
C34 0.033(6) 0.033(6) 0.032(6) 0.0004(18) 0.0001(18) -0.0001(18)
C35 0.046(16) 0.042(16) 0.046(13) 0.002(13) 0.005(13) -0.003(13)
C36 0.07(2) 0.07(2) 0.042(14) -0.008(15) -0.018(13) 0.022(16)
C37 0.042(17) 0.058(18) 0.034(13) 0.009(13) -0.011(12) 0.004(14)
C38 0.047(6) 0.047(6) 0.046(6) 0.0000(18) -0.0002(18) -0.0001(18)
C39 0.050(7) 0.050(7) 0.050(7) 0.0001(18) 0.0001(18) 0.0001(18)
C40 0.033(15) 0.060(17) 0.029(11) 0.008(12) -0.003(11) 0.009(13)
C41 0.058(18) 0.058(19) 0.039(13) 0.011(13) -0.002(13) -0.008(15)
C42 0.053(18) 0.051(19) 0.057(16) -0.005(15) -0.003(14) 0.003(14)
C43 0.07(2) 0.07(2) 0.09(2) -0.043(18) 0.030(19) -0.030(19)
C44 0.07(2) 0.09(2) 0.08(2) 0.003(18) -0.023(18) 0.006(19)
C45 0.106(11) 0.106(11) 0.106(11) 0.0000(18) 0.0001(18) 0.0003(18)
C46 0.246(11) 0.143(11) 0.040(11) 0.0003(18) 0.0002(18) 0.0002(18)
C47 0.21(5) 0.20(5) 0.11(3) 0.08(3) 0.09(3) 0.14(4)
O35 0.27(4) 0.16(3) 0.12(2) 0.06(2) 0.05(2) 0.11(3)

loop_
_atom_type_symbol
_atom_type_description
_atom_type_scat_dispersion_real
_atom_type_scat_dispersion_imag
_atom_type_scat_source
C C 0.0033 0.0016 'International Tables Vol C Tables 4.2.6.8 and 6.1.1.4'
H H 0.0000 0.0000 'International Tables Vol C Tables 4.2.6.8 and 6.1.1.4'
N N 0.0061 0.0033 'International Tables Vol C Tables 4.2.6.8 and 6.1.1.4'
O O 0.0106 0.0060 'International Tables Vol C Tables 4.2.6.8 and 6.1.1.4'
Se Se -0.0929 2.2259 'International Tables Vol C Tables 4.2.6.8 and 6.1.1.4'

loop_
_geom_angle_atom_site_label_1
_geom_angle_atom_site_label_2
_geom_angle_atom_site_label_3
_geom_angle
C43 Se1 C39 105.3(12)
C40 O1 C1 116.9(17)
C2 O2 C1 114.6(16)
C3 O3 H3C 109.5
C5 O4 H4B 109.5
C6 O5 H5B 109.5
C7 O6 C4 120.5(18)
C8 O7 C7 113.5(17)
C9 O8 H8B 109.5
C11 O9 H9C 109.5
C12 O10 H10B 109.4
C13 O11 C10 116.6(17)
C13 O12 C14 113.3(17)
C15 O13 H13B 109.5
C17 O14 H14B 109.5
C18 O15 H15C 109.5
C19 O16 C16 117.1(19)
C19 O17 C20 112.7(19)
C21 O18 H18B 109.5
C23 O19 H19B 109.5
C24 O20 H20B 109.5
C22 O21 C25 118(2)
C25 O22 C26 114.3(17)
C27 O23 H23B 109.5
C29 O24 H24B 109.5
C30 O25 H25B 109.5
C31 O26 C28 116.4(18)
C31 O27 C32 117.0(16)
C33 O28 H28B 109.4
C35 O29 H29B 109.5
C36 O30 H30B 109.5
C37 O31 C34 117.9(16)
C37 O32 C38 116.2(15)
C41 O33 H33C 109.5
C42 O34 H34B 109.4
O1 C1 O2 109.6(17)
O1 C1 C6 107.9(18)
O2 C1 C6 109.7(19)
O1 C1 H1A 109.9
O2 C1 H1A 109.9
C6 C1 H1A 109.9
O2 C2 C4 108.9(17)
O2 C2 C3 108.6(18)
C4 C2 C3 113.0(19)
O2 C2 H2A 108.8
C4 C2 H2A 108.8
C3 C2 H2A 108.7
O3 C3 C2 113(2)
O3 C3 H3A 109.1
C2 C3 H3A 109.0
O3 C3 H3B 109.0
C2 C3 H3B 109.0
H3A C3 H3B 107.8
O6 C4 C5 106.4(17)
O6 C4 C2 110.3(17)
C5 C4 C2 113(2)
O6 C4 H4A 109.1
C5 C4 H4A 109.1
C2 C4 H4A 109.1
O4 C5 C4 111.8(19)
O4 C5 C6 109.0(18)
C4 C5 C6 111.0(18)
O4 C5 H5A 108.3
C4 C5 H5A 108.4
C6 C5 H5A 108.3
O5 C6 C1 109.8(19)
O5 C6 C5 112.1(19)
C1 C6 C5 112(2)
O5 C6 H6A 107.4
C1 C6 H6A 107.4
C5 C6 H6A 107.4
O6 C7 O7 111.4(18)
O6 C7 C12 109.3(19)
O7 C7 C12 108.4(19)
O6 C7 H7A 109.2
O7 C7 H7A 109.2
C12 C7 H7A 109.2
O7 C8 C9 108.8(19)
O7 C8 C10 110(2)
C9 C8 C10 113(2)
O7 C8 H8A 108.2
C9 C8 H8A 108.2
C10 C8 H8A 108.2
O8 C9 C8 109(2)
O8 C9 H9A 109.8
C8 C9 H9A 109.8
O8 C9 H9B 109.9
C8 C9 H9B 109.9
H9A C9 H9B 108.3
O11 C10 C11 106.6(16)
O11 C10 C8 108.7(17)
C11 C10 C8 112.7(19)
O11 C10 H10A 109.6
C11 C10 H10A 109.6
C8 C10 H10A 109.6
O9 C11 C12 112.2(19)
O9 C11 C10 109.9(18)
C12 C11 C10 107.9(18)
O9 C11 H11A 108.9
C12 C11 H11A 108.9
C10 C11 H11A 108.9
C11 C12 O10 111(2)
C11 C12 C7 112.3(19)
O10 C12 C7 108(2)
C11 C12 H12A 108.4
O10 C12 H12A 108.5
C7 C12 H12A 108.5
O12 C13 O11 109.6(17)
O12 C13 C18 111(2)
O11 C13 C18 107.5(19)
O12 C13 H13A 109.4
O11 C13 H13A 109.5
C18 C13 H13A 109.5
O12 C14 C15 105(2)
O12 C14 C16 108.3(19)
C15 C14 C16 116(2)
O12 C14 H14A 109.3
C15 C14 H14A 109.2
C16 C14 H14A 109.3
O13 C15 C14 113(3)
O13 C15 H15A 109.0
C14 C15 H15A 109.1
O13 C15 H15B 109.0
C14 C15 H15B 109.2
H15A C15 H15B 107.8
O16 C16 C17 106.9(18)
O16 C16 C14 110.9(19)
C17 C16 C14 107.9(19)
O16 C16 H16A 110.4
C17 C16 H16A 110.4
C14 C16 H16A 110.4
O14 C17 C16 109.8(19)
O14 C17 C18 110.0(19)
C16 C17 C18 110.6(19)
O14 C17 H17A 108.8
C16 C17 H17A 108.8
C18 C17 H17A 108.8
O15 C18 C13 109.4(19)
O15 C18 C17 110.9(19)
C13 C18 C17 111.9(19)
O15 C18 H18A 108.2
C13 C18 H18A 108.3
C17 C18 H18A 108.2
O16 C19 O17 112(2)
O16 C19 C24 108(2)
O17 C19 C24 110(2)
O16 C19 H19A 109.1
O17 C19 H19A 109.2
C24 C19 H19A 109.1
O17 C20 C22 111(2)
O17 C20 C21 101(2)
C22 C20 C21 121(3)
O17 C20 H20A 107.6
C22 C20 H20A 107.5
C21 C20 H20A 107.6
O18 C21 C20 94(5)
O18 C21 H21A 112.8
C20 C21 H21A 112.9
O18 C21 H21B 113.0
C20 C21 H21B 113.0
H21A C21 H21B 110.4
O21 C22 C23 109(2)
O21 C22 C20 109(2)
C23 C22 C20 108(2)
O21 C22 H22A 110.3
C23 C22 H22A 110.3
C20 C22 H22A 110.2
O19 C23 C22 110(2)
O19 C23 C24 110(2)
C22 C23 C24 112(2)
O19 C23 H23A 108.1
C22 C23 H23A 108.1
C24 C23 H23A 108.0
O20 C24 C19 114(2)
O20 C24 C23 111(2)
C19 C24 C23 109(2)
O20 C24 H24A 107.6
C19 C24 H24A 107.5
C23 C24 H24A 107.6
O22 C25 O21 113(2)
O22 C25 C30 110(2)
O21 C25 C30 109(2)
O22 C25 H25A 108.1
O21 C25 H25A 108.1
C30 C25 H25A 108.1
O22 C26 C27 107.6(19)
O22 C26 C28 110(2)
C27 C26 C28 109(2)
O22 C26 H26A 110.0
C27 C26 H26A 109.9
C28 C26 H26A 110.0
C26 C27 O23 110(2)
C26 C27 H27A 109.7
O23 C27 H27A 109.8
C26 C27 H27B 109.8
O23 C27 H27B 109.8
H27A C27 H27B 108.2
O26 C28 C26 110.7(19)
O26 C28 C29 103(2)
C26 C28 C29 112(2)
O26 C28 H28A 110.3
C26 C28 H28A 110.3
C29 C28 H28A 110.3
O24 C29 C28 113(2)
O24 C29 C30 108(2)
C28 C29 C30 106(2)
O24 C29 H29A 109.9
C28 C29 H29A 110.0
C30 C29 H29A 110.0
O25 C30 C25 110(2)
O25 C30 C29 109(2)
C25 C30 C29 110(2)
O25 C30 H30A 109.2
C25 C30 H30A 109.2
C29 C30 H30A 109.3
O26 C31 O27 106.1(19)
O26 C31 C36 106.3(19)
O27 C31 C36 109(2)
O26 C31 H31A 111.9
O27 C31 H31A 111.9
C36 C31 H31A 111.8
O27 C32 C33 107.2(18)
O27 C32 C34 108.3(18)
C33 C32 C34 116(2)
O27 C32 H32A 108.4
C33 C32 H32A 108.3
C34 C32 H32A 108.4
O28 C33 C32 117(2)
O28 C33 H33A 108.1
C32 C33 H33A 108.1
O28 C33 H33B 108.0
C32 C33 H33B 108.0
H33A C33 H33B 107.3
O31 C34 C32 108.6(17)
O31 C34 C35 107.0(16)
C32 C34 C35 111.7(18)
O31 C34 H34A 109.8
C32 C34 H34A 109.8
C35 C34 H34A 109.8
O29 C35 C36 109.6(19)
O29 C35 C34 108.6(18)
C36 C35 C34 111.6(18)
O29 C35 H35A 109.0
C36 C35 H35A 109.0
C34 C35 H35A 109.0
O30 C36 C35 112.3(19)
O30 C36 C31 109(2)
C35 C36 C31 113(2)
O30 C36 H36A 107.4
C35 C36 H36A 107.4
C31 C36 H36A 107.5
O31 C37 O32 112.3(19)
O31 C37 C42 107.6(18)
O32 C37 C42 111(2)
O31 C37 H37A 108.7
O32 C37 H37A 108.7
C42 C37 H37A 108.7
O32 C38 C40 108.0(18)
O32 C38 C39 106.9(17)
C40 C38 C39 113(2)
O32 C38 H38A 109.6
C40 C38 H38A 109.6
C39 C38 H38A 109.6
C38 C39 Se1 116.9(17)
C38 C39 H39A 108.1
Se1 C39 H39A 108.1
C38 C39 H39B 108.1
Se1 C39 H39B 108.1
H39A C39 H39B 107.3
O1 C40 C38 109.2(18)
O1 C40 C41 105.8(16)
C38 C40 C41 111.2(19)
O1 C40 H40A 110.1
C38 C40 H40A 110.2
C41 C40 H40A 110.2
O33 C41 C42 107.3(19)
O33 C41 C40 110.3(19)
C42 C41 C40 108.1(17)
O33 C41 H41A 110.3
C42 C41 H41A 110.3
C40 C41 H41A 110.3
O34 C42 C37 112(2)
O34 C42 C41 110.6(18)
C37 C42 C41 108(2)
O34 C42 H42A 108.6
C37 C42 H42A 108.6
C41 C42 H42A 108.6
C44 C43 C48 113(3)
C44 C43 Se1 128(2)
C48 C43 Se1 118(3)
C45 C44 C43 122(3)
C45 C44 H44A 118.7
C43 C44 H44A 119.0
C46 C45 C44 120(4)
C46 C45 H45A 120.2
C44 C45 H45A 120.3
C45 C46 C47 122(4)
C45 C46 H46A 118.8
C47 C46 H46A 118.8
C48 C47 C46 118(4)
C48 C47 H47A 121.1
C46 C47 H47A 121.2
C47 C48 C43 125(4)
C47 C48 H48A 117.8
C43 C48 H48A 117.6

loop_
_geom_bond_atom_site_label_1
_geom_bond_atom_site_label_2
_geom_bond_distance
Se1 C43 1.80(4)
Se1 C39 1.93(2)
O1 C40 1.45(2)
O1 C1 1.43(3)
O2 C2 1.40(3)
O2 C1 1.46(3)
O3 C3 1.41(3)
O3 H3C 0.8200
O4 C5 1.43(3)
O4 H4B 0.8200
O5 C6 1.43(3)
O5 H5B 0.8200
O6 C7 1.39(3)
O6 C4 1.49(3)
O7 C8 1.40(3)
O7 C7 1.44(2)
O8 C9 1.38(3)
O8 H8B 0.8200
O9 C11 1.41(2)
O9 H9C 0.8200
O10 C12 1.47(3)
O10 H10B 0.8200
O11 C13 1.47(3)
O11 C10 1.48(3)
O12 C13 1.41(3)
O12 C14 1.44(3)
O13 C15 1.44(4)
O13 H13B 0.8200
O14 C17 1.48(3)
O14 H14B 0.8200
O15 C18 1.44(3)
O15 H15C 0.8200
O16 C19 1.40(3)
O16 C16 1.45(3)
O17 C19 1.46(3)
O17 C20 1.50(3)
O18 C21 1.43(6)
O18 H18B 0.8200
O19 C23 1.40(3)
O19 H19B 0.8200
O20 C24 1.43(3)
O20 H20B 0.8200
O21 C22 1.41(3)
O21 C25 1.42(3)
O22 C25 1.39(3)
O22 C26 1.45(3)
O23 C27 1.55(3)
O23 H23B 0.8200
O24 C29 1.43(3)
O24 H24B 0.8200
O25 C30 1.47(3)
O25 H25B 0.8200
O26 C31 1.44(3)
O26 C28 1.47(3)
O27 C31 1.46(3)
O27 C32 1.50(3)
O28 C33 1.45(3)
O28 H28B 0.8200
O29 C35 1.44(3)
O29 H29B 0.8200
O30 C36 1.40(3)
O30 H30B 0.8200
O31 C37 1.43(3)
O31 C34 1.45(2)
O32 C37 1.41(3)
O32 C38 1.46(3)
O33 C41 1.46(3)
O33 H33C 0.8200
O34 C42 1.43(3)
O34 H34B 0.8200
C1 C6 1.53(3)
C1 H1A 0.9800
C2 C4 1.53(3)
C2 C3 1.55(3)
C2 H2A 0.9800
C3 H3A 0.9700
C3 H3B 0.9700
C4 C5 1.49(3)
C4 H4A 0.9800
C5 C6 1.54(3)
C5 H5A 0.9800
C6 H6A 0.9800
C7 C12 1.50(3)
C7 H7A 0.9800
C8 C9 1.55(3)
C8 C10 1.57(3)
C8 H8A 0.9800
C9 H9A 0.9700
C9 H9B 0.9700
C10 C11 1.49(3)
C10 H10A 0.9800
C11 C12 1.50(3)
C11 H11A 0.9800
C12 H12A 0.9800
C13 C18 1.51(3)
C13 H13A 0.9800
C14 C15 1.48(4)
C14 C16 1.53(3)
C14 H14A 0.9800
C15 H15A 0.9700
C15 H15B 0.9700
C16 C17 1.52(3)
C16 H16A 0.9800
C17 C18 1.54(3)
C17 H17A 0.9800
C18 H18A 0.9800
C19 C24 1.53(4)
C19 H19A 0.9800
C20 C22 1.53(4)
C20 C21 1.70(6)
C20 H20A 0.9800
C21 H21A 0.9700
C21 H21B 0.9700
C22 C23 1.53(4)
C22 H22A 0.9800
C23 C24 1.60(4)
C23 H23A 0.9800
C24 H24A 0.9800
C25 C30 1.50(4)
C25 H25A 0.9800
C26 C27 1.48(3)
C26 C28 1.47(3)
C26 H26A 0.9800
C27 H27A 0.9700
C27 H27B 0.9700
C28 C29 1.56(3)
C28 H28A 0.9800
C29 C30 1.54(4)
C29 H29A 0.9800
C30 H30A 0.9800
C31 C36 1.53(3)
C31 H31A 0.9800
C32 C33 1.49(3)
C32 C34 1.51(3)
C32 H32A 0.9800
C33 H33A 0.9700
C33 H33B 0.9700
C34 C35 1.52(3)
C34 H34A 0.9800
C35 C36 1.49(4)
C35 H35A 0.9800
C36 H36A 0.9800
C37 C42 1.52(3)
C37 H37A 0.9800
C38 C40 1.52(3)
C38 C39 1.53(3)
C38 H38A 0.9800
C39 H39A 0.9700
C39 H39B 0.9700
C40 C41 1.53(3)
C40 H40A 0.9800
C41 C42 1.60(3)
C41 H41A 0.9800
C42 H42A 0.9800
C43 C44 1.42(4)
C43 C48 1.40(4)
C44 C45 1.36(4)
C44 H44A 0.9300
C45 C46 1.35(5)
C45 H45A 0.9300
C46 C47 1.34(6)
C46 H46A 0.9300
C47 C48 1.37(5)
C47 H47A 0.9300
C48 H48A 0.9300

loop_
_geom_torsion_atom_site_label_1
_geom_torsion_atom_site_label_2
_geom_torsion_atom_site_label_3
_geom_torsion_atom_site_label_4
_geom_torsion
C40 O1 C1 O2 107.3(19)
C40 O1 C1 C6 -133.4(19)
C2 O2 C1 O1 59(2)
C2 O2 C1 C6 -60(2)
C1 O2 C2 C4 62(2)
C1 O2 C2 C3 -174.5(17)
O2 C2 C3 O3 62(3)
C4 C2 C3 O3 -177(2)
C7 O6 C4 C5 125.5(19)
C7 O6 C4 C2 -112(2)
O2 C2 C4 O6 -175.8(17)
C3 C2 C4 O6 63(2)
O2 C2 C4 C5 -57(2)
C3 C2 C4 C5 -177.7(19)
O6 C4 C5 O4 -67(2)
C2 C4 C5 O4 171.8(18)
O6 C4 C5 C6 171.0(18)
C2 C4 C5 C6 50(3)
O1 C1 C6 O5 56(2)
O2 C1 C6 O5 175.1(17)
O1 C1 C6 C5 -70(2)
O2 C1 C6 C5 50(3)
O4 C5 C6 O5 65(2)
C4 C5 C6 O5 -171.1(19)
O4 C5 C6 C1 -170.4(19)
C4 C5 C6 C1 -47(3)
C4 O6 C7 O7 112(2)
C4 O6 C7 C12 -128(2)
C8 O7 C7 O6 58(2)
C8 O7 C7 C12 -62(3)
C7 O7 C8 C9 -177.7(19)
C7 O7 C8 C10 58(2)
O7 C8 C9 O8 -62(3)
C10 C8 C9 O8 61(3)
C13 O11 C10 C11 132.6(17)
C13 O11 C10 C8 -105.7(19)
O7 C8 C10 O11 -170.4(17)
C9 C8 C10 O11 68(2)
O7 C8 C10 C11 -52(3)
C9 C8 C10 C11 -174(2)
O11 C10 C11 O9 -68(2)
C8 C10 C11 O9 173.2(19)
O11 C10 C11 C12 169.7(18)
C8 C10 C11 C12 51(3)
O9 C11 C12 O10 62(3)
C10 C11 C12 O10 -176.8(18)
O9 C11 C12 C7 -176.9(19)
C10 C11 C12 C7 -56(3)
O6 C7 C12 C11 -61(3)
O7 C7 C12 C11 60(3)
O6 C7 C12 O10 62(2)
O7 C7 C12 O10 -176.8(19)
C14 O12 C13 O11 60(2)
C14 O12 C13 C18 -59(3)
C10 O11 C13 O12 114.7(19)
C10 O11 C13 C18 -124.1(18)
C13 O12 C14 C15 -171(2)
C13 O12 C14 C16 65(2)
O12 C14 C15 O13 -72(3)
C16 C14 C15 O13 47(4)
C19 O16 C16 C17 133(2)
C19 O16 C16 C14 -109(2)
O12 C14 C16 O16 -178.6(16)
C15 C14 C16 O16 64(3)
O12 C14 C16 C17 -62(2)
C15 C14 C16 C17 -179(2)
O16 C16 C17 O14 -64(2)
C14 C16 C17 O14 176.8(19)
O16 C16 C17 C18 174.6(18)
C14 C16 C17 C18 55(3)
O12 C13 C18 O15 173.3(19)
O11 C13 C18 O15 53(2)
O12 C13 C18 C17 50(3)
O11 C13 C18 C17 -70(2)
O14 C17 C18 O15 66(2)
C16 C17 C18 O15 -172.3(18)
O14 C17 C18 C13 -171.4(19)
C16 C17 C18 C13 -50(3)
C16 O16 C19 O17 104(2)
C16 O16 C19 C24 -135(2)
C20 O17 C19 O16 59(3)
C20 O17 C19 C24 -61(3)
C19 O17 C20 C22 62(3)
C19 O17 C20 C21 -169(3)
O17 C20 C21 O18 -70(4)
C22 C20 C21 O18 54(4)
C25 O21 C22 C23 120(2)
C25 O21 C22 C20 -122(2)
O17 C20 C22 O21 -174.3(18)
C21 C20 C22 O21 68(3)
O17 C20 C22 C23 -56(3)
C21 C20 C22 C23 -174(3)
O21 C22 C23 O19 -65(3)
C20 C22 C23 O19 177(2)
O21 C22 C23 C24 172(2)
C20 C22 C23 C24 54(3)
O16 C19 C24 O20 58(3)
O17 C19 C24 O20 180(2)
O16 C19 C24 C23 -66(3)
O17 C19 C24 C23 55(3)
O19 C23 C24 O20 57(3)
C22 C23 C24 O20 180(2)
O19 C23 C24 C19 -177(2)
C22 C23 C24 C19 -54(3)
C26 O22 C25 O21 62(3)
C26 O22 C25 C30 -60(3)
C22 O21 C25 O22 102(2)
C22 O21 C25 C30 -135(2)
C25 O22 C26 C27 178(2)
C25 O22 C26 C28 59(3)
O22 C26 C27 O23 64(3)
C28 C26 C27 O23 -176.2(19)
C31 O26 C28 C26 -110(2)
C31 O26 C28 C29 130(2)
O22 C26 C28 O26 -170.3(17)
C27 C26 C28 O26 72(2)
O22 C26 C28 C29 -56(2)
C27 C26 C28 C29 -174(2)
O26 C28 C29 O24 -67(3)
C26 C28 C29 O24 174(2)
O26 C28 C29 C30 175(2)
C26 C28 C29 C30 56(3)
O22 C25 C30 O25 180(2)
O21 C25 C30 O25 55(3)
O22 C25 C30 C29 59(3)
O21 C25 C30 C29 -66(3)
O24 C29 C30 O25 63(3)
C28 C29 C30 O25 -176(2)
O24 C29 C30 C25 -177(2)
C28 C29 C30 C25 -56(3)
C28 O26 C31 O27 115(2)
C28 O26 C31 C36 -129(2)
C32 O27 C31 O26 59(2)
C32 O27 C31 C36 -55(3)
C31 O27 C32 C33 -178(2)
C31 O27 C32 C34 56(2)
O27 C32 C33 O28 55(3)
C34 C32 C33 O28 177(2)
C37 O31 C34 C32 -106(2)
C37 O31 C34 C35 133.1(19)
O27 C32 C34 O31 -170.8(16)
C33 C32 C34 O31 69(2)
O27 C32 C34 C35 -53(2)
C33 C32 C34 C35 -174(2)
O31 C34 C35 O29 -65(2)
C32 C34 C35 O29 176.2(18)
O31 C34 C35 C36 174.1(18)
C32 C34 C35 C36 55(3)
O29 C35 C36 O30 61(3)
C34 C35 C36 O30 -179(2)
O29 C35 C36 C31 -175.1(18)
C34 C35 C36 C31 -55(3)
O26 C31 C36 O30 65(3)
O27 C31 C36 O30 178.3(19)
O26 C31 C36 C35 -61(3)
O27 C31 C36 C35 53(3)
C34 O31 C37 O32 112.8(19)
C34 O31 C37 C42 -125.2(19)
C38 O32 C37 O31 59(2)
C38 O32 C37 C42 -61(2)
C37 O32 C38 C40 60(2)
C37 O32 C38 C39 -178.2(18)
O32 C38 C39 Se1 85(2)
C40 C38 C39 Se1 -156.3(16)
C43 Se1 C39 C38 -92(2)
C1 O1 C40 C38 -120(2)
C1 O1 C40 C41 120(2)
O32 C38 C40 O1 -173.3(17)
C39 C38 C40 O1 69(2)
O32 C38 C40 C41 -57(2)
C39 C38 C40 C41 -175(2)
O1 C40 C41 O33 -68(2)
C38 C40 C41 O33 174.0(19)
O1 C40 C41 C42 175.4(18)
C38 C40 C41 C42 57(3)
O31 C37 C42 O34 56(2)
O32 C37 C42 O34 178.6(18)
O31 C37 C42 C41 -67(2)
O32 C37 C42 C41 56(2)
O33 C41 C42 O34 63(3)
C40 C41 C42 O34 -178.3(19)
O33 C41 C42 C37 -174.2(19)
C40 C41 C42 C37 -55(3)
C39 Se1 C43 C44 2(3)
C39 Se1 C43 C48 178(2)
C48 C43 C44 C45 6(5)
Se1 C43 C44 C45 -178(3)
C43 C44 C45 C46 -8(5)
C44 C45 C46 C47 7(7)
C45 C46 C47 C48 -4(8)
C46 C47 C48 C43 2(7)
C44 C43 C48 C47 -3(5)
Se1 C43 C48 C47 -180(4)

loop_
_cod_related_entry_id
_cod_related_entry_database
_cod_related_entry_code
1 ChemSpider 30658563
